data_9010039
loop_
_publ_author_name
'Hawthorne, F. C.'
'Ungaretti, L.'
'Oberti, R.'
'Bottazzi, P.'
'Czamanske, G. K.'

_publ_section_title
;
 Li: an important component in igneous alkali amphiboles
 Sample: A(9)
;
_journal_name_full 'American Mineralogist'
_journal_page_first 733
_journal_page_last 745
_journal_volume 78
_journal_year 1993
_chemical_compound_source 'Questa caldera, New Mexico'
_chemical_formula_sum
;Al0.12 F1.4 Fe3.52 H0.6 K0.257 Li0.33 Mg0.18 Mn0.79 Na2.404 O22.6 Si7.88
 Ti0.08 Zn0.1
;
_chemical_name_mineral Fluor-arfvedsonite
_space_group_IT_number 12
_symmetry_space_group_name_Hall '-C 2y'
_symmetry_space_group_name_H-M 'C 1 2/m 1'
_cell_angle_alpha 90
_cell_angle_beta 103.71
_cell_angle_gamma 90
_cell_formula_units_Z 2
_cell_length_a 9.815
_cell_length_b 18.016
_cell_length_c 5.329
_cell_volume 915.463
_database_code_amcsd 0001594
_exptl_crystal_density_diffrn 3.394
_cod_original_formula_sum
;O22.6 F1.4 (Si7.88 Al.12) Mg.18 Fe3.52 Mn.79 Ti.08 Zn.1 Li.33 Na2.404 K.257
 H.6
;
_cod_database_code 9010039

loop_
_space_group_symop_operation_xyz
x,y,z
1/2+x,1/2+y,z
x,-y,z
1/2+x,1/2-y,z
-x,y,-z
1/2-x,1/2+y,-z
-x,-y,-z
1/2-x,1/2-y,-z

loop_
_atom_site_label
_atom_site_fract_x
_atom_site_fract_y
_atom_site_fract_z
_atom_site_occupancy
_atom_site_U_iso_or_equiv
_atom_site_type_symbol
_atom_site_attached_hydrogens
O1 0.11110 0.09090 0.20710 1.00000 0.00849 O 0
O2 0.12020 0.17210 0.73760 1.00000 0.00887 O 0
O3 0.11190 0.00000 0.70820 0.30000 0.01418 O 0
F 0.11190 0.00000 0.70820 0.70000 0.01418 F 0
O4 0.36560 0.24900 0.80010 1.00000 0.01089 O 0
O5 0.34960 0.12830 0.08140 1.00000 0.01077 O 0
O6 0.34040 0.12030 0.57810 1.00000 0.01089 O 0
O7 0.33320 0.00000 0.29850 1.00000 0.01191 O 0
SiT1 0.28010 0.08580 0.29080 0.98500 0.00595 Si 0
AlT1 0.28010 0.08580 0.29080 0.01500 0.00595 Al 0
SiT2 0.29030 0.17040 0.80180 0.98500 0.00583 Si 0
AlT2 0.29030 0.17040 0.80180 0.01500 0.00583 Al 0
MgM1 0.00000 0.09060 0.50000 0.09000 0.00798 Mg 0
Fe2+M1 0.00000 0.09060 0.50000 0.64000 0.00798 Fe 0
MnM1 0.00000 0.09060 0.50000 0.27000 0.00798 Mn 0
Fe2+M2 0.00000 0.18270 0.00000 0.10000 0.00709 Fe 0
Fe3+M2 0.00000 0.18270 0.00000 0.81000 0.00709 Fe 0
TiM2 0.00000 0.18270 0.00000 0.04000 0.00709 Ti 0
ZnM2 0.00000 0.18270 0.00000 0.05000 0.00709 Zn 0
LiM3 0.00000 0.00000 0.00000 0.33000 0.00798 Li 0
Fe2+M3 0.00000 0.00000 0.00000 0.42000 0.00798 Fe 0
MnM3 0.00000 0.00000 0.00000 0.25000 0.00798 Mn 0
NaM4 0.00000 0.27800 0.50000 1.00000 0.01520 Na 0
KA 0.00000 0.50000 0.00000 0.11300 0.10170 K 0
NaA 0.00000 0.50000 0.00000 0.17800 0.10170 Na 0
KAm 0.04430 0.50000 0.10410 0.07200 0.04078 K 0
NaAm 0.04430 0.50000 0.10410 0.11300 0.04078 Na 0
H 0.20200 0.00000 0.77800 0.30000 0.01684 H 0

loop_
_cod_changelog_entry_id
_cod_changelog_entry_author
_cod_changelog_entry_date
_cod_changelog_entry_text
1
;cod-tools version 3.8.0
Id: cif_guess_AMCSD_atom_types 9581 2023-05-17 12:35:41Z saulius
;
2023-05-23T09:20:47+03:00
;Derived atom types and hydrogen counts
from atom names that follow the AMCSD naming convention
(Wat == water, O-H == hydroxyl).
;

loop_
_cod_related_entry_id
_cod_related_entry_database
_cod_related_entry_code
1 AMCSD 0001594
